data_2212248
loop_
_publ_author_name
'Novak, Igor'
'Li, Dongbo'

_publ_section_title
;
 1,2,3-Triiodobenzene
;
_journal_coeditor_code IS2125
_journal_issue 2
_journal_name_full 'Acta Crystallographica Section E'
_journal_page_first o438
_journal_page_last o439
_journal_paper_doi 10.1107/S1600536806054535
_journal_volume 63
_journal_year 2007
_chemical_formula_iupac 'C6 H3 I3'
_chemical_formula_moiety 'C6 H3 I3'
_chemical_formula_sum 'C6 H3 I3'
_chemical_formula_weight 455.78
_chemical_name_systematic
;
1,2,3-Triiodobenzene
;
_space_group_IT_number 2
_symmetry_cell_setting triclinic
_symmetry_space_group_name_Hall '-P 1'
_symmetry_space_group_name_H-M 'P -1'
_atom_sites_solution_hydrogens geom
_atom_sites_solution_primary direct
_atom_sites_solution_secondary difmap
_audit_creation_method SHELXL-97
_cell_angle_alpha 90.45(5)
_cell_angle_beta 96.869(5)
_cell_angle_gamma 90.84(5)
_cell_formula_units_Z 4
_cell_length_a 7.2439(5)
_cell_length_b 10.4665(7)
_cell_length_c 11.7952(8)
_cell_measurement_reflns_used 7891
_cell_measurement_temperature 223(2)
_cell_measurement_theta_max 30.0
_cell_measurement_theta_min 2.6
_cell_volume 887.74(11)
_computing_cell_refinement 'SAINT (Bruker, 1997)'
_computing_data_collection 'SMART (Bruker, 1997)'
_computing_data_reduction SAINT
_computing_molecular_graphics 'SHELXTL (Sheldrick, 1997b)'
_computing_publication_material SHELXTL
_computing_structure_refinement 'SHELXL97 (Sheldrick, 1997a)'
_computing_structure_solution 'SHELXS97 (Sheldrick, 1997a)'
_diffrn_ambient_temperature 223(2)
_diffrn_measured_fraction_theta_full 0.990
_diffrn_measured_fraction_theta_max 0.990
_diffrn_measurement_device_type 'Bruker SMART CCD area detector'
_diffrn_measurement_method \w
_diffrn_radiation_monochromator graphite
_diffrn_radiation_source 'fine-focus sealed tube'
_diffrn_radiation_type MoK\a
_diffrn_radiation_wavelength 0.71073
_diffrn_reflns_av_R_equivalents 0.0404
_diffrn_reflns_av_sigmaI/netI 0.0324
_diffrn_reflns_limit_h_max 10
_diffrn_reflns_limit_h_min -10
_diffrn_reflns_limit_k_max 14
_diffrn_reflns_limit_k_min -14
_diffrn_reflns_limit_l_max 16
_diffrn_reflns_limit_l_min -16
_diffrn_reflns_number 13551
_diffrn_reflns_theta_full 29.99
_diffrn_reflns_theta_max 29.99
_diffrn_reflns_theta_min 1.74
_diffrn_standards_decay_% 0
_diffrn_standards_number 0
_exptl_absorpt_coefficient_mu 10.481
_exptl_absorpt_correction_T_max 0.3489
_exptl_absorpt_correction_T_min 0.1204
_exptl_absorpt_correction_type multi-scan
_exptl_absorpt_process_details '(SADABS; Sheldrick, 1996)'
_exptl_crystal_colour colorless
_exptl_crystal_density_diffrn 3.410
_exptl_crystal_density_method 'not measured'
_exptl_crystal_description plate
_exptl_crystal_F_000 792
_exptl_crystal_size_max 0.30
_exptl_crystal_size_mid 0.18
_exptl_crystal_size_min 0.10
_refine_diff_density_max 1.098
_refine_diff_density_min -1.130
_refine_ls_extinction_coef 0.00151(17)
_refine_ls_extinction_expression Fc^*^=kFc[1+0.001xFc^2^\l^3^/sin(2\q)]^-1/4^
_refine_ls_extinction_method SHELXL97
_refine_ls_goodness_of_fit_ref 1.056
_refine_ls_hydrogen_treatment constr
_refine_ls_matrix_type full
_refine_ls_number_parameters 167
_refine_ls_number_reflns 5119
_refine_ls_number_restraints 0
_refine_ls_restrained_S_all 1.056
_refine_ls_R_factor_all 0.0397
_refine_ls_R_factor_gt 0.0339
_refine_ls_shift/su_max 0.001
_refine_ls_shift/su_mean 0.000
_refine_ls_structure_factor_coef Fsqd
_refine_ls_weighting_details 'calc w=1/[\s^2^(Fo^2^)+(0.0467P)^2^+0.5033P] where P=(Fo^2^+2Fc^2^)/3'
_refine_ls_weighting_scheme calc
_refine_ls_wR_factor_gt 0.0830
_refine_ls_wR_factor_ref 0.0857
_reflns_number_gt 4554
_reflns_number_total 5119
_reflns_threshold_expression I>2\s(I)
_cod_data_source_file is2125.cif
_cod_data_source_block I
_cod_original_cell_volume 887.74(10)
_cod_database_code 2212248

loop_
_symmetry_equiv_pos_as_xyz
'x, y, z'
'-x, -y, -z'

loop_
_atom_site_type_symbol
_atom_site_label
_atom_site_fract_x
_atom_site_fract_y
_atom_site_fract_z
_atom_site_U_iso_or_equiv
_atom_site_adp_type
_atom_site_calc_flag
_atom_site_refinement_flags
_atom_site_occupancy
I I1 0.64920(5) 0.72362(3) -0.08999(3) 0.04346(10) Uani d . 1
I I2 0.72769(4) 0.98243(3) 0.11419(3) 0.03702(9) Uani d . 1
I I3 1.17283(5) 0.98908(3) 0.29385(3) 0.04151(9) Uani d . 1
C C1 0.9060(6) 0.7559(4) 0.0098(4) 0.0322(8) Uani d . 1
C C2 0.9354(6) 0.8502(4) 0.0940(3) 0.0285(8) Uani d . 1
C C3 1.1068(6) 0.8562(4) 0.1617(4) 0.0307(8) Uani d . 1
C C4 1.2465(6) 0.7698(5) 0.1438(4) 0.0375(9) Uani d . 1
H H4 1.3623 0.7751 0.1891 0.045 Uiso calc R 1
C C5 1.2150(7) 0.6777(5) 0.0603(5) 0.0410(10) Uani d . 1
H H5 1.3085 0.6192 0.0495 0.049 Uiso d . 1
C C6 1.0448(7) 0.6704(4) -0.0083(4) 0.0382(10) Uani d . 1
H H6 1.0239 0.6081 -0.0664 0.046 Uiso calc R 1
I I4 0.76538(5) 0.24251(3) 0.34303(3) 0.04907(10) Uani d . 1
I I5 0.71569(5) 0.56257(3) 0.23095(2) 0.04069(9) Uani d . 1
I I6 0.69954(6) 0.81772(3) 0.43319(3) 0.04732(10) Uani d . 1
C C7 0.7574(6) 0.4029(4) 0.4486(4) 0.0307(8) Uani d . 1
C C8 0.7354(6) 0.5270(4) 0.4055(3) 0.0299(8) Uani d . 1
C C9 0.7304(6) 0.6277(4) 0.4839(4) 0.0297(8) Uani d . 1
C C10 0.7458(6) 0.6058(5) 0.6005(4) 0.0347(9) Uani d . 1
H H10 0.7397 0.6743 0.6519 0.042 Uiso calc R 1
C C11 0.7700(6) 0.4837(5) 0.6405(4) 0.0364(9) Uani d . 1
H H11 0.7831 0.4692 0.7196 0.044 Uiso calc R 1
C C12 0.7754(6) 0.3814(4) 0.5659(4) 0.0347(9) Uani d . 1
H H12 0.7911 0.2981 0.5941 0.042 Uiso calc R 1

loop_
_atom_site_aniso_label
_atom_site_aniso_U_11
_atom_site_aniso_U_22
_atom_site_aniso_U_33
_atom_site_aniso_U_12
_atom_site_aniso_U_13
_atom_site_aniso_U_23
I1 0.04006(17) 0.0545(2) 0.03477(16) -0.00491(14) 0.00163(12) -0.01109(13)
I2 0.03662(16) 0.03594(15) 0.03730(16) 0.01214(11) -0.00175(11) -0.00320(11)
I3 0.04194(18) 0.03199(15) 0.04728(18) 0.00100(12) -0.00800(13) -0.00511(12)
C1 0.035(2) 0.034(2) 0.0286(19) 0.0018(16) 0.0082(16) -0.0006(16)
C2 0.0291(19) 0.0266(18) 0.0298(19) 0.0030(15) 0.0035(15) 0.0009(15)
C3 0.029(2) 0.0265(18) 0.036(2) 0.0008(15) 0.0021(16) 0.0021(15)
C4 0.030(2) 0.039(2) 0.043(2) 0.0076(17) 0.0027(18) 0.0048(19)
C5 0.038(2) 0.037(2) 0.050(3) 0.0075(19) 0.014(2) 0.003(2)
C6 0.046(3) 0.032(2) 0.039(2) 0.0017(18) 0.0147(19) -0.0040(18)
I4 0.0513(2) 0.03937(18) 0.0535(2) 0.00964(14) -0.00597(15) -0.01474(15)
I5 0.04512(18) 0.05194(19) 0.02464(13) 0.00657(14) 0.00213(11) -0.00211(12)
I6 0.0661(2) 0.03354(16) 0.04039(17) 0.00140(14) -0.00176(15) 0.00075(12)
C7 0.0235(18) 0.037(2) 0.0305(19) 0.0017(15) -0.0010(14) -0.0039(16)
C8 0.0235(18) 0.039(2) 0.0259(18) 0.0011(15) -0.0010(14) -0.0020(15)
C9 0.0272(19) 0.0304(19) 0.0306(19) 0.0012(15) -0.0004(15) -0.0002(15)
C10 0.034(2) 0.042(2) 0.0287(19) 0.0023(18) 0.0052(16) -0.0041(17)
C11 0.032(2) 0.050(3) 0.0268(19) 0.0005(18) 0.0026(16) 0.0050(18)
C12 0.032(2) 0.036(2) 0.036(2) 0.0028(17) 0.0021(17) 0.0046(17)

loop_
_atom_type_symbol
_atom_type_description
_atom_type_scat_dispersion_real
_atom_type_scat_dispersion_imag
_atom_type_scat_source
C C 0.0033 0.0016 'International Tables Vol C Tables 4.2.6.8 and 6.1.1.4'
H H 0.0000 0.0000 'International Tables Vol C Tables 4.2.6.8 and 6.1.1.4'
I I -0.4742 1.8119 'International Tables Vol C Tables 4.2.6.8 and 6.1.1.4'

loop_
_geom_angle_atom_site_label_1
_geom_angle_atom_site_label_2
_geom_angle_atom_site_label_3
_geom_angle
C6 C1 C2 121.1(4)
C6 C1 I1 115.4(3)
C2 C1 I1 123.4(3)
C1 C2 C3 118.5(4)
C1 C2 I2 120.1(3)
C3 C2 I2 121.3(3)
C2 C3 C4 120.4(4)
C2 C3 I3 123.6(3)
C4 C3 I3 116.0(3)
C5 C4 C3 120.2(4)
C5 C4 H4 119.9
C3 C4 H4 119.9
C4 C5 C6 120.2(4)
C4 C5 H5 119.8
C6 C5 H5 120.0
C1 C6 C5 119.5(4)
C1 C6 H6 120.2
C5 C6 H6 120.2
C12 C7 C8 120.8(4)
C12 C7 I4 116.7(3)
C8 C7 I4 122.5(3)
C9 C8 C7 117.8(4)
C9 C8 I5 120.5(3)
C7 C8 I5 121.6(3)
C10 C9 C8 121.2(4)
C10 C9 I6 116.3(3)
C8 C9 I6 122.4(3)
C11 C10 C9 119.7(4)
C11 C10 H10 120.1
C9 C10 H10 120.1
C10 C11 C12 120.8(4)
C10 C11 H11 119.6
C12 C11 H11 119.6
C11 C12 C7 119.6(4)
C11 C12 H12 120.2
C7 C12 H12 120.2

loop_
_geom_bond_atom_site_label_1
_geom_bond_atom_site_label_2
_geom_bond_distance
I1 C1 2.101(5)
I2 C2 2.092(4)
I3 C3 2.089(4)
C1 C6 1.390(6)
C1 C2 1.390(6)
C2 C3 1.394(6)
C3 C4 1.400(6)
C4 C5 1.370(7)
C4 H4 0.9400
C5 C6 1.392(7)
C5 H5 0.9400
C6 H6 0.9400
I4 C7 2.088(4)
I5 C8 2.083(4)
I6 C9 2.088(4)
C7 C12 1.394(6)
C7 C8 1.403(6)
C8 C9 1.401(6)
C9 C10 1.388(6)
C10 C11 1.372(7)
C10 H10 0.9400
C11 C12 1.384(7)
C11 H11 0.9400
C12 H12 0.9400

loop_
_cod_related_entry_id
_cod_related_entry_database
_cod_related_entry_code
1 ChemSpider 11352
